data_7048945
loop_
_publ_author_name
'Campillo, David'
'Bel\'io, \'Ursula'
'Mart\'in, Antonio'

_publ_section_title
;
 New Pt\\rightarrow M (M = Ag or Tl) complexes based on anionic
 cyclometalated Pt(ii) complexes.
;
_journal_issue 10
_journal_name_full 'Dalton transactions (Cambridge, England : 2003)'
_journal_page_first 3270
_journal_page_last 3283
_journal_paper_doi 10.1039/c9dt00121b
_journal_volume 48
_journal_year 2019
_chemical_formula_moiety 'C18 H11 N2 Pt Tl, C3 H7 N O'
_chemical_formula_sum 'C21 H18 N3 O Pt Tl'
_chemical_formula_weight 727.84
_space_group_crystal_system triclinic
_space_group_IT_number 2
_space_group_name_Hall '-P 1'
_space_group_name_H-M_alt 'P -1'
_symmetry_space_group_name_Hall '-P 1'
_symmetry_space_group_name_H-M 'P -1'
_atom_sites_solution_hydrogens geom
_audit_creation_method SHELXL-2013
_audit_update_record
;
2019-02-05 deposited with the CCDC.
2019-02-08 downloaded from the CCDC.
;
_cell_angle_alpha 70.3429(18)
_cell_angle_beta 88.3015(12)
_cell_angle_gamma 79.2532(13)
_cell_formula_units_Z 4
_cell_length_a 5.94053(7)
_cell_length_b 15.5744(3)
_cell_length_c 22.0135(4)
_cell_measurement_reflns_used 18124
_cell_measurement_temperature 100(2)
_cell_measurement_theta_max 29.1350
_cell_measurement_theta_min 4.5480
_cell_volume 1883.15(6)
_computing_cell_refinement
;
'Mon Jun 08 10:37:57 2015'
;
_computing_data_collection
;
'Mon Jun 08 10:37:57 2015'
;
_computing_data_reduction
;
'Mon Jun 08 10:37:57 2015'
;
_computing_structure_refinement 'SHELXL-2013 (Sheldrick, 2013)'
_diffrn_ambient_temperature 100(2)
_diffrn_detector_area_resol_mean 16.0655
_diffrn_measured_fraction_theta_full 0.993
_diffrn_measured_fraction_theta_max 0.889
_diffrn_measurement_device_type 'Xcalibur, Sapphire3'
_diffrn_measurement_method '\w scans'
_diffrn_radiation_type MoK\a
_diffrn_radiation_wavelength 0.71073
_diffrn_reflns_av_R_equivalents 0.0346
_diffrn_reflns_av_unetI/netI 0.0308
_diffrn_reflns_Laue_measured_fraction_full 0.993
_diffrn_reflns_Laue_measured_fraction_max 0.889
_diffrn_reflns_limit_h_max 8
_diffrn_reflns_limit_h_min -8
_diffrn_reflns_limit_k_max 21
_diffrn_reflns_limit_k_min -21
_diffrn_reflns_limit_l_max 29
_diffrn_reflns_limit_l_min -29
_diffrn_reflns_number 40943
_diffrn_reflns_point_group_measured_fraction_full 0.993
_diffrn_reflns_point_group_measured_fraction_max 0.889
_diffrn_reflns_theta_full 25.000
_diffrn_reflns_theta_max 29.235
_diffrn_reflns_theta_min 4.493
_diffrn_source 'Enhance (Mo) X-ray Source'
_exptl_absorpt_coefficient_mu 15.982
_exptl_absorpt_correction_T_max 1.00000
_exptl_absorpt_correction_T_min 0.38635
_exptl_absorpt_correction_type multi-scan
_exptl_absorpt_process_details
;
'Mon Jun 08 10:37:57 2015'
;
_exptl_crystal_colour 'translucent pale orange'
_exptl_crystal_density_diffrn 2.567
_exptl_crystal_description irregular
_exptl_crystal_F_000 1328
_exptl_crystal_size_max 0.1400
_exptl_crystal_size_mid 0.0900
_exptl_crystal_size_min 0.0500
_refine_diff_density_max 1.319
_refine_diff_density_min -1.193
_refine_diff_density_rms 0.190
_refine_ls_extinction_method none
_refine_ls_goodness_of_fit_ref 1.055
_refine_ls_hydrogen_treatment constr
_refine_ls_matrix_type full
_refine_ls_number_parameters 509
_refine_ls_number_reflns 9120
_refine_ls_number_restraints 0
_refine_ls_restrained_S_all 1.055
_refine_ls_R_factor_all 0.0390
_refine_ls_R_factor_gt 0.0279
_refine_ls_shift/su_max 0.001
_refine_ls_shift/su_mean 0.000
_refine_ls_structure_factor_coef Fsqd
_refine_ls_weighting_details 'w=1/[\s^2^(Fo^2^)+(0.0234P)^2^+7.5034P] where P=(Fo^2^+2Fc^2^)/3'
_refine_ls_weighting_scheme calc
_refine_ls_wR_factor_gt 0.0561
_refine_ls_wR_factor_ref 0.0596
_reflns_Friedel_coverage 0.000
_reflns_number_gt 7738
_reflns_number_total 9120
_reflns_threshold_expression 'I > 2\s(I)'
_cod_data_source_file c9dt00121b2.cif
_cod_data_source_block 8_amt911
_cod_depositor_comments 'Adding full bibliography for 7048938--7048945.cif.'
_cod_original_cell_volume 1883.16(6)
_cod_database_code 7048945
_shelx_space_group_comment
;
The symmetry employed for this shelxl refinement is uniquely defined
by the following loop, which should always be used as a source of
symmetry information in preference to the above space-group names.
They are only intended as comments.
;
_shelxl_version_number 2013-4

loop_
_space_group_symop_operation_xyz
'x, y, z'
'-x, -y, -z'

loop_
_atom_site_label
_atom_site_type_symbol
_atom_site_fract_x
_atom_site_fract_y
_atom_site_fract_z
_atom_site_U_iso_or_equiv
_atom_site_adp_type
_atom_site_occupancy
_atom_site_site_symmetry_order
_atom_site_calc_flag
_atom_site_refinement_flags_posn
_atom_site_refinement_flags_adp
_atom_site_refinement_flags_occupancy
_atom_site_disorder_assembly
_atom_site_disorder_group
Pt1A Pt 0.30194(3) 0.61943(2) 0.86841(2) 0.01940(5) Uani 1 1 d . . . . .
Tl1A Tl 0.07029(3) 0.62508(2) 0.98645(2) 0.02035(5) Uani 1 1 d . . . . .
N1A N 0.0186(7) 0.6639(4) 0.8103(2) 0.0223(10) Uani 1 1 d . . . . .
N2A N 0.7442(7) 0.5520(3) 0.9552(2) 0.0220(10) Uani 1 1 d . . . . .
C1A C 0.2373(9) 0.4927(4) 0.8705(3) 0.0226(12) Uani 1 1 d . . . . .
C2A C 0.3519(9) 0.4020(4) 0.9004(3) 0.0244(12) Uani 1 1 d . . . . .
H2AA H 0.4891 0.3917 0.9251 0.029 Uiso 1 1 calc R U . . .
C3A C 0.2723(10) 0.3262(5) 0.8955(3) 0.0316(14) Uani 1 1 d . . . . .
H3AA H 0.3567 0.2653 0.9160 0.038 Uiso 1 1 calc R U . . .
C4A C 0.0704(10) 0.3386(5) 0.8608(3) 0.0317(14) Uani 1 1 d . . . . .
H4AA H 0.0146 0.2866 0.8582 0.038 Uiso 1 1 calc R U . . .
C5A C -0.0483(10) 0.4275(5) 0.8303(3) 0.0306(14) Uani 1 1 d . . . . .
H5AA H -0.1869 0.4365 0.8066 0.037 Uiso 1 1 calc R U . . .
C6A C 0.0318(9) 0.5034(5) 0.8337(3) 0.0259(13) Uani 1 1 d . . . . .
C7A C -0.0847(9) 0.5993(5) 0.7998(3) 0.0285(14) Uani 1 1 d . . . . .
C8A C -0.2811(9) 0.6299(5) 0.7597(3) 0.0319(15) Uani 1 1 d . . . . .
H8AA H -0.3592 0.5868 0.7515 0.038 Uiso 1 1 calc R U . . .
C9A C -0.3606(10) 0.7245(5) 0.7320(3) 0.0365(17) Uani 1 1 d . . . . .
H9AA H -0.4937 0.7459 0.7043 0.044 Uiso 1 1 calc R U . . .
C10A C -0.2521(10) 0.7876(5) 0.7437(3) 0.0351(15) Uani 1 1 d . . . . .
H10A H -0.3098 0.8522 0.7246 0.042 Uiso 1 1 calc R U . . .
C11A C -0.0550(9) 0.7561(5) 0.7840(3) 0.0283(13) Uani 1 1 d . . . . .
C12A C 0.0888(10) 0.8120(5) 0.8029(3) 0.0291(13) Uani 1 1 d . . . . .
C13A C 0.2775(8) 0.7608(4) 0.8455(2) 0.0216(11) Uani 1 1 d . . . . .
C14A C 0.4159(10) 0.8137(4) 0.8628(3) 0.0266(12) Uani 1 1 d . . . . .
H14A H 0.5435 0.7826 0.8919 0.032 Uiso 1 1 calc R U . . .
C15A C 0.3711(11) 0.9095(5) 0.8386(3) 0.0337(14) Uani 1 1 d . . . . .
H15A H 0.4686 0.9428 0.8514 0.040 Uiso 1 1 calc R U . . .
C16A C 0.1883(11) 0.9577(5) 0.7965(3) 0.0363(15) Uani 1 1 d . . . . .
H16A H 0.1620 1.0236 0.7796 0.044 Uiso 1 1 calc R U . . .
C17A C 0.0422(10) 0.9092(5) 0.7788(3) 0.0338(15) Uani 1 1 d . . . . .
H17A H -0.0874 0.9416 0.7508 0.041 Uiso 1 1 calc R U . . .
C18A C 0.5790(8) 0.5774(4) 0.9228(3) 0.0196(11) Uani 1 1 d . . . . .
Pt1B Pt -0.24838(3) 0.66187(2) 0.53938(2) 0.01686(5) Uani 1 1 d . . . . .
Tl1B Tl -0.41549(3) 0.61053(2) 0.43536(2) 0.02352(6) Uani 1 1 d . . . . .
N1B N -0.5504(7) 0.7247(3) 0.5619(2) 0.0196(9) Uani 1 1 d . . . . .
N2B N 0.2213(8) 0.5678(4) 0.5056(2) 0.0265(11) Uani 1 1 d . . . . .
C1B C -0.3318(8) 0.5515(4) 0.6147(2) 0.0177(10) Uani 1 1 d . . . . .
C2B C -0.2159(8) 0.4615(4) 0.6445(2) 0.0191(11) Uani 1 1 d . . . . .
H2B H -0.0699 0.4418 0.6297 0.023 Uiso 1 1 calc R U . . .
C3B C -0.3096(9) 0.3987(4) 0.6959(3) 0.0238(12) Uani 1 1 d . . . . .
H3B H -0.2260 0.3375 0.7159 0.029 Uiso 1 1 calc R U . . .
C4B C -0.5231(9) 0.4255(4) 0.7178(3) 0.0233(12) Uani 1 1 d . . . . .
H4B H -0.5865 0.3824 0.7522 0.028 Uiso 1 1 calc R U . . .
C5B C -0.6430(9) 0.5137(4) 0.6899(3) 0.0228(12) Uani 1 1 d . . . . .
H5B H -0.7897 0.5320 0.7048 0.027 Uiso 1 1 calc R U . . .
C6B C -0.5489(8) 0.5773(4) 0.6391(2) 0.0185(11) Uani 1 1 d . . . . .
C7B C -0.6648(8) 0.6735(4) 0.6106(3) 0.0203(11) Uani 1 1 d . . . . .
C8B C -0.8714(9) 0.7183(4) 0.6272(3) 0.0260(12) Uani 1 1 d . . . . .
H8B H -0.9583 0.6842 0.6604 0.031 Uiso 1 1 calc R U . . .
C9B C -0.9494(10) 0.8111(5) 0.5958(3) 0.0350(15) Uani 1 1 d . . . . .
H9B H -1.0888 0.8413 0.6078 0.042 Uiso 1 1 calc R U . . .
C10B C -0.8254(10) 0.8610(4) 0.5465(3) 0.0341(15) Uani 1 1 d . . . . .
H10B H -0.8792 0.9253 0.5249 0.041 Uiso 1 1 calc R U . . .
C11B C -0.6216(10) 0.8163(4) 0.5289(3) 0.0272(13) Uani 1 1 d . . . . .
C12B C -0.4647(11) 0.8558(4) 0.4786(3) 0.0276(13) Uani 1 1 d . . . . .
C13B C -0.2633(10) 0.7941(4) 0.4730(3) 0.0243(12) Uani 1 1 d . . . . .
C14B C -0.1120(12) 0.8313(5) 0.4268(3) 0.0337(15) Uani 1 1 d . . . . .
H14B H 0.0249 0.7923 0.4214 0.040 Uiso 1 1 calc R U . . .
C15B C -0.1558(14) 0.9241(5) 0.3882(3) 0.0445(19) Uani 1 1 d . . . . .
H15B H -0.0483 0.9475 0.3571 0.053 Uiso 1 1 calc R U . . .
C16B C -0.3535(14) 0.9831(5) 0.3942(3) 0.0439(19) Uani 1 1 d . . . . .
H16B H -0.3819 1.0464 0.3674 0.053 Uiso 1 1 calc R U . . .
C17B C -0.5095(13) 0.9492(5) 0.4398(3) 0.0397(16) Uani 1 1 d . . . . .
H17B H -0.6456 0.9890 0.4446 0.048 Uiso 1 1 calc R U . . .
C18B C 0.0477(9) 0.6027(4) 0.5187(3) 0.0199(11) Uani 1 1 d . . . . .
N3 N 0.5342(8) 0.8261(3) 0.2552(2) 0.0238(10) Uani 1 1 d . . . . .
C19 C 0.4113(11) 0.8498(5) 0.3030(3) 0.0331(14) Uani 1 1 d . . . . .
H19A H 0.5056 0.8766 0.3250 0.050 Uiso 0.5 1 calc R U P A 1
H19B H 0.3678 0.7943 0.3343 0.050 Uiso 0.5 1 calc R U P A 1
H19C H 0.2728 0.8954 0.2839 0.050 Uiso 0.5 1 calc R U P A 1
H19D H 0.5000 0.8419 0.3404 0.040 Uiso 0.5 1 calc R U P B 2
C20 C 0.4288(11) 0.8364(5) 0.1972(3) 0.0335(14) Uani 1 1 d . . . . .
H20A H 0.4374 0.7753 0.1929 0.050 Uiso 0.5 1 calc R U P C 2
H20B H 0.5067 0.8750 0.1614 0.050 Uiso 0.5 1 calc R U P C 2
H20C H 0.2678 0.8662 0.1963 0.050 Uiso 0.5 1 calc R U P C 2
H20D H 0.5283 0.8227 0.1658 0.040 Uiso 0.5 1 calc R U P D 1
C21 C 0.7768(9) 0.7836(4) 0.2679(3) 0.0324(14) Uani 1 1 d . . . . .
H21A H 0.8564 0.7964 0.2271 0.049 Uiso 1 1 calc R U . . .
H21B H 0.7919 0.7164 0.2890 0.049 Uiso 1 1 calc R U . . .
H21C H 0.8448 0.8096 0.2962 0.049 Uiso 1 1 calc R U . . .
O1' O 0.2372(14) 0.8593(8) 0.1819(5) 0.040(2) Uani 0.5 1 d . . P E 1
O1 O 0.2241(14) 0.8768(7) 0.3052(4) 0.037(2) Uani 0.5 1 d . . P F 2
N4 N -0.0356(8) 0.8873(3) 0.0097(2) 0.0278(11) Uani 1 1 d . . . . .
C22 C -0.1649(12) 0.9087(5) 0.0550(3) 0.0382(15) Uani 1 1 d . . . . .
H22A H -0.0967 0.8899 0.0971 0.046 Uiso 0.5 1 calc R U P G 1
H22B H -0.3089 0.9486 0.0409 0.046 Uiso 0.5 1 calc R U P H 2
C23 C -0.1327(11) 0.9061(6) -0.0544(3) 0.0454(18) Uani 1 1 d . . . . .
H23A H -0.0892 0.8508 -0.0671 0.068 Uiso 1 1 calc R U . . .
H23B H -0.0740 0.9580 -0.0853 0.068 Uiso 1 1 calc R U . . .
H23C H -0.3001 0.9220 -0.0539 0.068 Uiso 1 1 calc R U . . .
C24 C 0.2063(9) 0.8475(5) 0.0225(3) 0.0312(14) Uani 1 1 d . . . . .
H24A H 0.2965 0.8875 -0.0087 0.047 Uiso 1 1 calc R U . . .
H24B H 0.2363 0.7857 0.0185 0.047 Uiso 1 1 calc R U . . .
H24C H 0.2497 0.8426 0.0663 0.047 Uiso 1 1 calc R U . . .
O2' O -0.3525(13) 0.9482(6) 0.0476(4) 0.0309(19) Uani 0.5 1 d . . P I 1
O2 O -0.1176(16) 0.8825(7) 0.1123(4) 0.043(2) Uani 0.5 1 d . . P I 2

loop_
_atom_site_aniso_label
_atom_site_aniso_U_11
_atom_site_aniso_U_22
_atom_site_aniso_U_33
_atom_site_aniso_U_23
_atom_site_aniso_U_13
_atom_site_aniso_U_12
Pt1A 0.01199(9) 0.03443(12) 0.01426(10) -0.01099(9) 0.00102(7) -0.00522(8)
Tl1A 0.01892(9) 0.02612(11) 0.02119(11) -0.01341(9) 0.00544(8) -0.00736(8)
N1A 0.0101(19) 0.044(3) 0.014(2) -0.013(2) 0.0011(16) -0.002(2)
N2A 0.018(2) 0.032(3) 0.020(2) -0.011(2) -0.0004(18) -0.008(2)
C1A 0.020(2) 0.038(3) 0.016(3) -0.015(2) 0.008(2) -0.012(2)
C2A 0.015(2) 0.045(4) 0.019(3) -0.016(3) 0.004(2) -0.009(2)
C3A 0.028(3) 0.049(4) 0.027(3) -0.022(3) 0.012(2) -0.013(3)
C4A 0.028(3) 0.053(4) 0.028(3) -0.027(3) 0.011(2) -0.019(3)
C5A 0.022(3) 0.060(4) 0.022(3) -0.027(3) 0.007(2) -0.013(3)
C6A 0.016(2) 0.053(4) 0.018(3) -0.022(3) 0.004(2) -0.010(3)
C7A 0.014(2) 0.060(4) 0.019(3) -0.022(3) 0.006(2) -0.008(3)
C8A 0.018(3) 0.066(5) 0.020(3) -0.026(3) 0.001(2) -0.004(3)
C9A 0.016(3) 0.074(5) 0.024(3) -0.030(3) -0.005(2) 0.006(3)
C10A 0.029(3) 0.054(4) 0.018(3) -0.018(3) -0.004(2) 0.013(3)
C11A 0.019(3) 0.051(4) 0.016(3) -0.016(3) 0.003(2) -0.001(3)
C12A 0.023(3) 0.047(4) 0.016(3) -0.013(3) 0.003(2) -0.001(3)
C13A 0.015(2) 0.035(3) 0.014(3) -0.010(2) 0.008(2) -0.002(2)
C14A 0.022(3) 0.036(3) 0.020(3) -0.008(3) 0.003(2) -0.007(2)
C15A 0.036(3) 0.037(4) 0.027(3) -0.006(3) 0.002(3) -0.012(3)
C16A 0.042(4) 0.029(3) 0.031(3) -0.002(3) 0.003(3) -0.004(3)
C17A 0.027(3) 0.044(4) 0.023(3) -0.005(3) -0.002(2) 0.002(3)
C18A 0.016(2) 0.027(3) 0.018(3) -0.010(2) 0.005(2) -0.008(2)
Pt1B 0.01581(9) 0.02287(11) 0.01541(10) -0.00975(8) 0.00220(7) -0.00622(8)
Tl1B 0.01810(10) 0.03796(13) 0.02039(11) -0.01565(9) 0.00208(8) -0.00887(9)
N1B 0.015(2) 0.028(3) 0.020(2) -0.015(2) -0.0015(17) -0.0021(18)
N2B 0.018(2) 0.044(3) 0.030(3) -0.023(2) 0.0093(19) -0.015(2)
C1B 0.018(2) 0.026(3) 0.012(2) -0.009(2) 0.0031(19) -0.008(2)
C2B 0.015(2) 0.028(3) 0.018(3) -0.012(2) 0.000(2) -0.007(2)
C3B 0.025(3) 0.025(3) 0.025(3) -0.011(2) -0.003(2) -0.007(2)
C4B 0.030(3) 0.031(3) 0.014(3) -0.008(2) 0.003(2) -0.016(3)
C5B 0.020(2) 0.038(3) 0.018(3) -0.017(2) 0.005(2) -0.010(2)
C6B 0.016(2) 0.032(3) 0.015(3) -0.016(2) 0.0023(19) -0.009(2)
C7B 0.014(2) 0.032(3) 0.022(3) -0.018(2) 0.003(2) -0.007(2)
C8B 0.018(2) 0.037(3) 0.032(3) -0.023(3) 0.001(2) -0.003(2)
C9B 0.022(3) 0.042(4) 0.050(4) -0.031(3) -0.002(3) 0.003(3)
C10B 0.026(3) 0.027(3) 0.052(4) -0.020(3) -0.014(3) 0.002(3)
C11B 0.029(3) 0.027(3) 0.028(3) -0.013(3) -0.012(2) -0.003(2)
C12B 0.039(3) 0.023(3) 0.020(3) -0.006(2) -0.006(2) -0.007(3)
C13B 0.036(3) 0.024(3) 0.017(3) -0.008(2) -0.005(2) -0.011(2)
C14B 0.049(4) 0.038(4) 0.020(3) -0.013(3) 0.003(3) -0.020(3)
C15B 0.076(5) 0.042(4) 0.026(3) -0.011(3) 0.001(3) -0.038(4)
C16B 0.079(5) 0.023(3) 0.027(3) 0.001(3) -0.019(4) -0.016(4)
C17B 0.057(4) 0.030(4) 0.030(4) -0.008(3) -0.019(3) -0.005(3)
C18B 0.017(2) 0.029(3) 0.020(3) -0.012(2) 0.002(2) -0.012(2)
N3 0.022(2) 0.024(3) 0.023(2) -0.006(2) 0.0008(19) -0.003(2)
C19 0.038(4) 0.038(4) 0.026(3) -0.018(3) 0.004(3) -0.002(3)
C20 0.036(3) 0.043(4) 0.022(3) -0.009(3) 0.003(3) -0.011(3)
C21 0.020(3) 0.032(3) 0.050(4) -0.019(3) -0.002(3) -0.004(2)
O1' 0.023(4) 0.057(6) 0.038(5) -0.017(5) -0.001(4) -0.001(4)
O1 0.022(4) 0.055(6) 0.030(5) -0.013(4) 0.000(4) 0.001(4)
N4 0.027(2) 0.027(3) 0.031(3) -0.010(2) 0.002(2) -0.008(2)
C22 0.043(4) 0.033(4) 0.032(4) -0.007(3) -0.005(3) 0.004(3)
C23 0.032(3) 0.079(6) 0.035(4) -0.030(4) -0.001(3) -0.015(4)
C24 0.021(3) 0.038(4) 0.037(4) -0.014(3) -0.002(2) -0.008(3)
O2' 0.019(4) 0.030(5) 0.034(5) -0.002(4) -0.001(3) 0.003(3)
O2 0.042(5) 0.056(6) 0.032(5) -0.019(5) 0.000(4) -0.003(5)

loop_
_atom_type_symbol
_atom_type_description
_atom_type_scat_dispersion_real
_atom_type_scat_dispersion_imag
_atom_type_scat_source
C C 0.0033 0.0016 'International Tables Vol C Tables 4.2.6.8 and 6.1.1.4'
H H 0.0000 0.0000 'International Tables Vol C Tables 4.2.6.8 and 6.1.1.4'
N N 0.0061 0.0033 'International Tables Vol C Tables 4.2.6.8 and 6.1.1.4'
O O 0.0106 0.0060 'International Tables Vol C Tables 4.2.6.8 and 6.1.1.4'
Pt Pt -1.7033 8.3905 'International Tables Vol C Tables 4.2.6.8 and 6.1.1.4'
Tl Tl -2.8358 9.6688 'International Tables Vol C Tables 4.2.6.8 and 6.1.1.4'

loop_
_geom_angle_atom_site_label_1
_geom_angle_atom_site_label_2
_geom_angle_atom_site_label_3
_geom_angle
_geom_angle_site_symmetry_1
_geom_angle_site_symmetry_3
C18A Pt1A N1A 178.8(2) . .
C18A Pt1A C13A 98.9(2) . .
N1A Pt1A C13A 80.7(2) . .
C18A Pt1A C1A 99.5(2) . .
N1A Pt1A C1A 80.8(2) . .
C13A Pt1A C1A 161.5(2) . .
C18A Pt1A Tl1A 84.67(15) . .
N1A Pt1A Tl1A 96.48(12) . .
C13A Pt1A Tl1A 85.89(14) . .
C1A Pt1A Tl1A 97.45(14) . .
N2A Tl1A N2A 82.33(14) 1_455 2_667
N2A Tl1A Pt1A 89.29(10) 1_455 .
N2A Tl1A Pt1A 89.72(10) 2_667 .
C11A N1A C7A 124.3(5) . .
C11A N1A Pt1A 117.6(4) . .
C7A N1A Pt1A 118.0(4) . .
C18A N2A Tl1A 137.6(4) . 1_655
C18A N2A Tl1A 124.4(4) . 2_667
Tl1A N2A Tl1A 97.67(14) 1_655 2_667
C2A C1A C6A 116.0(5) . .
C2A C1A Pt1A 132.5(4) . .
C6A C1A Pt1A 111.5(4) . .
C3A C2A C1A 122.1(5) . .
C4A C3A C2A 120.6(6) . .
C5A C4A C3A 119.1(6) . .
C6A C5A C4A 120.8(5) . .
C5A C6A C1A 121.4(6) . .
C5A C6A C7A 122.5(5) . .
C1A C6A C7A 116.1(5) . .
N1A C7A C8A 118.2(6) . .
N1A C7A C6A 113.5(5) . .
C8A C7A C6A 128.4(6) . .
C9A C8A C7A 118.7(6) . .
C10A C9A C8A 121.5(6) . .
C9A C10A C11A 119.3(7) . .
N1A C11A C10A 118.0(6) . .
N1A C11A C12A 113.8(5) . .
C10A C11A C12A 128.2(6) . .
C17A C12A C13A 122.4(6) . .
C17A C12A C11A 121.9(5) . .
C13A C12A C11A 115.6(6) . .
C14A C13A C12A 115.8(6) . .
C14A C13A Pt1A 132.0(4) . .
C12A C13A Pt1A 112.2(4) . .
C15A C14A C13A 121.8(6) . .
C16A C15A C14A 121.4(6) . .
C15A C16A C17A 119.4(6) . .
C16A C17A C12A 119.2(6) . .
N2A C18A Pt1A 179.7(5) . .
C18B Pt1B N1B 178.54(19) . .
C18B Pt1B C13B 99.1(2) . .
N1B Pt1B C13B 80.6(2) . .
C18B Pt1B C1B 99.7(2) . .
N1B Pt1B C1B 80.6(2) . .
C13B Pt1B C1B 161.2(2) . .
C18B Pt1B Tl1B 83.27(15) . .
N1B Pt1B Tl1B 98.12(12) . .
C13B Pt1B Tl1B 87.36(15) . .
C1B Pt1B Tl1B 96.39(14) . .
N2B Tl1B N2B 85.37(15) 1_455 2_566
N2B Tl1B Pt1B 88.37(10) 1_455 .
N2B Tl1B Pt1B 90.83(10) 2_566 .
C7B N1B C11B 124.4(5) . .
C7B N1B Pt1B 117.7(4) . .
C11B N1B Pt1B 117.8(4) . .
C18B N2B Tl1B 140.6(4) . 1_655
C18B N2B Tl1B 124.2(4) . 2_566
Tl1B N2B Tl1B 94.63(15) 1_655 2_566
C2B C1B C6B 116.8(5) . .
C2B C1B Pt1B 132.2(4) . .
C6B C1B Pt1B 111.0(4) . .
C1B C2B C3B 121.4(5) . .
C4B C3B C2B 120.3(5) . .
C5B C4B C3B 120.2(5) . .
C4B C5B C6B 119.8(5) . .
C5B C6B C1B 121.4(5) . .
C5B C6B C7B 121.5(5) . .
C1B C6B C7B 117.0(5) . .
N1B C7B C8B 117.4(5) . .
N1B C7B C6B 113.5(4) . .
C8B C7B C6B 129.0(5) . .
C9B C8B C7B 120.4(6) . .
C8B C9B C10B 120.2(6) . .
C9B C10B C11B 119.7(6) . .
N1B C11B C10B 117.9(6) . .
N1B C11B C12B 113.6(5) . .
C10B C11B C12B 128.5(6) . .
C17B C12B C13B 122.1(6) . .
C17B C12B C11B 121.8(6) . .
C13B C12B C11B 116.1(5) . .
C14B C13B C12B 116.5(5) . .
C14B C13B Pt1B 131.6(5) . .
C12B C13B Pt1B 111.8(4) . .
C13B C14B C15B 121.6(7) . .
C16B C15B C14B 121.1(7) . .
C15B C16B C17B 119.5(6) . .
C16B C17B C12B 119.3(7) . .
N2B C18B Pt1B 178.9(5) . .
C19 N3 C20 121.1(5) . .
C19 N3 C21 118.9(5) . .
C20 N3 C21 119.8(5) . .
O1 C19 N3 130.7(7) . .
O1' C20 N3 128.9(8) . .
C22 N4 C24 120.9(5) . .
C22 N4 C23 120.6(5) . .
C24 N4 C23 118.5(5) . .
O2' C22 N4 125.8(8) . .
O2 C22 N4 126.7(8) . .

loop_
_geom_bond_atom_site_label_1
_geom_bond_atom_site_label_2
_geom_bond_distance
_geom_bond_site_symmetry_2
Pt1A C18A 1.939(5) .
Pt1A N1A 2.012(4) .
Pt1A C13A 2.064(6) .
Pt1A C1A 2.066(6) .
Pt1A Tl1A 2.9241(3) .
Tl1A N2A 2.636(4) 1_455
Tl1A N2A 2.653(5) 2_667
N1A C11A 1.345(8) .
N1A C7A 1.355(8) .
N2A C18A 1.156(7) .
N2A Tl1A 2.636(4) 1_655
N2A Tl1A 2.653(5) 2_667
C1A C2A 1.391(8) .
C1A C6A 1.437(7) .
C2A C3A 1.389(8) .
C3A C4A 1.387(8) .
C4A C5A 1.380(9) .
C5A C6A 1.379(9) .
C6A C7A 1.471(9) .
C7A C8A 1.392(8) .
C8A C9A 1.384(10) .
C9A C10A 1.365(10) .
C10A C11A 1.398(8) .
C11A C12A 1.483(9) .
C12A C17A 1.400(9) .
C12A C13A 1.414(8) .
C13A C14A 1.409(8) .
C14A C15A 1.381(9) .
C15A C16A 1.375(9) .
C16A C17A 1.393(9) .
Pt1B C18B 1.944(5) .
Pt1B N1B 2.010(4) .
Pt1B C13B 2.073(6) .
Pt1B C1B 2.074(5) .
Pt1B Tl1B 2.9207(3) .
Tl1B N2B 2.671(4) 1_455
Tl1B N2B 2.683(5) 2_566
N1B C7B 1.353(7) .
N1B C11B 1.356(7) .
N2B C18B 1.150(7) .
N2B Tl1B 2.671(4) 1_655
N2B Tl1B 2.683(5) 2_566
C1B C2B 1.385(8) .
C1B C6B 1.422(7) .
C2B C3B 1.403(7) .
C3B C4B 1.384(8) .
C4B C5B 1.366(8) .
C5B C6B 1.403(7) .
C6B C7B 1.456(8) .
C7B C8B 1.397(7) .
C8B C9B 1.371(9) .
C9B C10B 1.386(10) .
C10B C11B 1.393(9) .
C11B C12B 1.472(9) .
C12B C17B 1.396(9) .
C12B C13B 1.419(9) .
C13B C14B 1.386(8) .
C14B C15B 1.388(9) .
C15B C16B 1.383(11) .
C16B C17B 1.383(10) .
N3 C19 1.376(7) .
N3 C20 1.385(7) .
N3 C21 1.462(7) .
C19 O1 1.119(10) .
C20 O1' 1.152(10) .
N4 C22 1.333(8) .
N4 C24 1.450(7) .
N4 C23 1.455(8) .
C22 O2' 1.155(10) .
C22 O2 1.212(11) .
